data_7011293
loop_
_publ_author_name
'Lorenzo Tei'
'Alexander J. Blake'
'Paul A. Cooke'
'Claudia Caltagirone'
'Francesco Demartin'
'Vito Lippolis'
'Francesca Morale'
'Claire Wilson'
'Martin Schr\"oder'

_publ_section_title
;
 Nitrile functionalised pendant-arm derivatives of aza- and mixed donor
 macrocyclic ligands as new building blocks for inorganic crystal
 engineering
;
_journal_issue 8
_journal_name_full 'J. Chem. Soc., Dalton Trans.'
_journal_page_first 1662
_journal_page_last 1670
_journal_paper_doi 10.1039/b110134j
_journal_year 2002
_chemical_formula_sum 'C26 H44 Ag2 F12 N10 P2'
_chemical_formula_weight 1002.39
_space_group_IT_number 2
_symmetry_cell_setting triclinic
_symmetry_space_group_name_Hall '-P 1'
_symmetry_space_group_name_H-M 'P -1'
_atom_sites_solution_hydrogens geom
_atom_sites_solution_primary direct
_atom_sites_solution_secondary difmap
_audit_creation_method SHELXL-97
_cell_angle_alpha 101.80(5)
_cell_angle_beta 101.96(5)
_cell_angle_gamma 97.02(5)
_cell_formula_units_Z 1
_cell_length_a 8.003(4)
_cell_length_b 10.756(6)
_cell_length_c 11.083(7)
_cell_measurement_reflns_used 16
_cell_measurement_temperature 220(2)
_cell_measurement_theta_max 16
_cell_measurement_theta_min 15
_cell_volume 900.0(9)
_computing_structure_refinement 'SHELXL-97 (Sheldrick, 1997)'
_computing_structure_solution 'SHELXS-97 (Sheldrick, 1990)'
_diffrn_ambient_temperature 220(2)
_diffrn_measured_fraction_theta_full 0.982
_diffrn_measured_fraction_theta_max 0.982
_diffrn_measurement_device_type 'Stoe stadi-4'
_diffrn_measurement_method omega/theta
_diffrn_radiation_monochromator graphite
_diffrn_radiation_source 'fine-focus sealed tube'
_diffrn_radiation_type MoK\a
_diffrn_radiation_wavelength 0.71073
_diffrn_reflns_av_R_equivalents 0.0000
_diffrn_reflns_av_sigmaI/netI 0.0125
_diffrn_reflns_limit_h_max 9
_diffrn_reflns_limit_h_min -9
_diffrn_reflns_limit_k_max 12
_diffrn_reflns_limit_k_min -13
_diffrn_reflns_limit_l_max 13
_diffrn_reflns_limit_l_min 0
_diffrn_reflns_number 3463
_diffrn_reflns_theta_full 25.99
_diffrn_reflns_theta_max 25.99
_diffrn_reflns_theta_min 2.64
_exptl_absorpt_coefficient_mu 1.276
_exptl_absorpt_correction_T_max 0.828
_exptl_absorpt_correction_T_min 0.479
_exptl_absorpt_correction_type numerical
_exptl_crystal_colour colourless
_exptl_crystal_density_diffrn 1.849
_exptl_crystal_density_method 'not measured'
_exptl_crystal_description plate
_exptl_crystal_F_000 502
_exptl_crystal_size_max 0.60
_exptl_crystal_size_mid 0.54
_exptl_crystal_size_min 0.15
_refine_diff_density_max 0.916
_refine_diff_density_min -0.748
_refine_diff_density_rms 0.099
_refine_ls_extinction_method none
_refine_ls_goodness_of_fit_ref 1.059
_refine_ls_hydrogen_treatment mixed
_refine_ls_matrix_type full
_refine_ls_number_parameters 235
_refine_ls_number_reflns 3463
_refine_ls_number_restraints 156
_refine_ls_restrained_S_all 1.085
_refine_ls_R_factor_all 0.0418
_refine_ls_R_factor_gt 0.0385
_refine_ls_shift/su_max 0.003
_refine_ls_shift/su_mean 0.000
_refine_ls_structure_factor_coef Fsqd
_refine_ls_weighting_details 'calc w=1/[\s^2^(Fo^2^)+(0.0460P)^2^+2.7100P] where P=(Fo^2^+2Fc^2^)/3'
_refine_ls_weighting_scheme calc
_refine_ls_wR_factor_gt 0.0955
_refine_ls_wR_factor_ref 0.0993
_reflns_number_gt 3237
_reflns_number_total 3463
_reflns_threshold_expression >2sigma(I)
_cod_data_source_file b110134j.txt
_cod_data_source_block ag2n3c
_cod_depositor_comments
;
The following automatic conversions were performed:
'_atom_site_symetry_multiplicity' tag replaced with
'_atom_site_symmetry_multiplicity'.

Automatic conversion script
Id: cif_correct_tags 1440 2010-10-19 06:21:57Z saulius 
;
_cod_original_sg_symbol_H-M P-1
_cod_database_code 7011293

loop_
_symmetry_equiv_pos_as_xyz
'x, y, z'
'-x, -y, -z'

loop_
_atom_site_label
_atom_site_type_symbol
_atom_site_fract_x
_atom_site_fract_y
_atom_site_fract_z
_atom_site_U_iso_or_equiv
_atom_site_adp_type
_atom_site_occupancy
_atom_site_symmetry_multiplicity
_atom_site_calc_flag
_atom_site_refinement_flags
_atom_site_disorder_assembly
_atom_site_disorder_group
Ag Ag 0.09134(4) 0.33007(3) 0.40739(3) 0.03299(12) Uani 1 1 d U . .
N1 N 0.3548(4) 0.4054(3) 0.3404(3) 0.0315(7) Uani 1 1 d U . .
C2 C 0.2754(5) 0.4493(4) 0.2275(4) 0.0380(9) Uani 1 1 d U . .
H2A H 0.3674 0.4801 0.1891 0.046 Uiso 1 1 calc R . .
H2B H 0.2186 0.5222 0.2545 0.046 Uiso 1 1 calc R . .
C3 C 0.1428(5) 0.3451(4) 0.1271(4) 0.0371(9) Uani 1 1 d U . .
H3A H 0.0926 0.3831 0.0577 0.045 Uiso 1 1 calc R . .
H3B H 0.2030 0.2774 0.0922 0.045 Uiso 1 1 calc R . .
N4 N 0.0006(4) 0.2855(3) 0.1742(3) 0.0332(7) Uani 1 1 d U . .
C5 C -0.0233(6) 0.1432(4) 0.1443(4) 0.0394(9) Uani 1 1 d U . .
H5A H -0.0622 0.1110 0.0519 0.047 Uiso 1 1 calc R . .
H5B H -0.1161 0.1112 0.1813 0.047 Uiso 1 1 calc R . .
C6 C 0.1356(6) 0.0869(4) 0.1906(4) 0.0365(9) Uani 1 1 d U . .
H6A H 0.1040 -0.0072 0.1713 0.044 Uiso 1 1 calc R . .
H6B H 0.2233 0.1078 0.1445 0.044 Uiso 1 1 calc R . .
N7 N 0.2114(4) 0.1355(3) 0.3283(3) 0.0292(6) Uani 1 1 d U . .
C8 C 0.4005(5) 0.1807(4) 0.3607(4) 0.0340(8) Uani 1 1 d U . .
H8A H 0.4570 0.1105 0.3258 0.041 Uiso 1 1 calc R . .
H8B H 0.4434 0.2029 0.4532 0.041 Uiso 1 1 calc R . .
C9 C 0.4505(5) 0.2988(4) 0.3092(4) 0.0353(8) Uani 1 1 d U . .
H9A H 0.5749 0.3312 0.3434 0.042 Uiso 1 1 calc R . .
H9B H 0.4302 0.2714 0.2167 0.042 Uiso 1 1 calc R . .
C11 C 0.4620(5) 0.5173(4) 0.4377(4) 0.0351(8) Uani 1 1 d U . .
H11A H 0.3909 0.5840 0.4543 0.042 Uiso 1 1 calc R . .
H11B H 0.5569 0.5534 0.4049 0.042 Uiso 1 1 calc R . .
C41 C -0.1665(6) 0.3195(5) 0.1179(4) 0.0442(10) Uani 1 1 d U . .
H41A H -0.2587 0.2723 0.1453 0.053 Uiso 1 1 calc R . .
H41B H -0.1897 0.2907 0.0253 0.053 Uiso 1 1 calc R . .
C42 C -0.1748(6) 0.4617(5) 0.1521(4) 0.0444(10) Uani 1 1 d U . .
H42A H -0.0868 0.5091 0.1209 0.053 Uiso 1 1 calc R . .
H42B H -0.2886 0.4756 0.1092 0.053 Uiso 1 1 calc R . .
C43 C -0.1468(6) 0.5131(4) 0.2885(4) 0.0408(9) Uani 1 1 d U . .
N44 N -0.1242(5) 0.5481(4) 0.3943(4) 0.0493(9) Uani 1 1 d U . .
C71 C 0.1632(5) 0.0439(4) 0.4017(4) 0.0316(8) Uani 1 1 d U . .
H71A H 0.0365 0.0207 0.3803 0.038 Uiso 1 1 calc R . .
H71B H 0.2001 0.0871 0.4921 0.038 Uiso 1 1 calc R . .
C72 C 0.2408(7) -0.0820(4) 0.3806(5) 0.0460(10) Uani 1 1 d U . .
H72A H 0.1963 -0.1307 0.2923 0.055 Uiso 1 1 calc R . .
H72B H 0.3673 -0.0604 0.3968 0.055 Uiso 1 1 calc R . .
C73 C 0.1955(6) -0.1605(4) 0.4650(5) 0.0417(10) Uani 1 1 d U . .
N74 N 0.1624(6) -0.2178(4) 0.5345(5) 0.0550(11) Uani 1 1 d U . .
P P 0.37721(15) 0.19284(11) 0.82915(11) 0.0417(3) Uani 1 1 d DU . .
F1 F 0.1849(4) 0.2199(4) 0.8100(4) 0.1087(15) Uani 1 1 d DU . .
F2 F 0.3107(5) 0.0579(3) 0.7300(3) 0.0812(11) Uani 1 1 d DU . .
F3 F 0.3478(7) 0.1290(4) 0.9396(4) 0.1133(17) Uani 1 1 d DU . .
F4 F 0.3991(7) 0.2567(4) 0.7181(4) 0.1226(18) Uani 1 1 d DU . .
F5 F 0.4395(5) 0.3269(3) 0.9277(3) 0.0880(12) Uani 1 1 d DU . .
F6 F 0.5657(4) 0.1647(5) 0.8480(4) 0.1138(18) Uani 1 1 d DU . .

loop_
_atom_site_aniso_label
_atom_site_aniso_U_11
_atom_site_aniso_U_22
_atom_site_aniso_U_33
_atom_site_aniso_U_23
_atom_site_aniso_U_13
_atom_site_aniso_U_12
Ag 0.03642(18) 0.03551(18) 0.02534(17) 0.00263(12) 0.00966(12) 0.00353(12)
N1 0.0291(15) 0.0290(15) 0.0354(17) 0.0090(13) 0.0063(13) 0.0007(12)
C2 0.039(2) 0.039(2) 0.039(2) 0.0168(17) 0.0126(17) 0.0036(17)
C3 0.044(2) 0.045(2) 0.0250(18) 0.0122(16) 0.0111(16) 0.0062(18)
N4 0.0337(16) 0.0395(18) 0.0219(15) 0.0029(13) 0.0044(12) 0.0004(13)
C5 0.043(2) 0.038(2) 0.0263(19) -0.0046(16) 0.0025(16) -0.0016(17)
C6 0.048(2) 0.0303(19) 0.0240(18) -0.0036(15) 0.0075(16) -0.0020(16)
N7 0.0321(16) 0.0268(15) 0.0267(15) 0.0031(12) 0.0082(12) 0.0010(12)
C8 0.0301(18) 0.035(2) 0.036(2) 0.0087(16) 0.0093(16) 0.0016(15)
C9 0.0305(19) 0.035(2) 0.040(2) 0.0074(16) 0.0125(16) 0.0011(15)
C11 0.0310(19) 0.0294(19) 0.041(2) 0.0094(16) 0.0035(16) -0.0021(15)
C41 0.041(2) 0.053(3) 0.029(2) 0.0008(18) -0.0024(17) 0.0046(19)
C42 0.050(3) 0.053(3) 0.029(2) 0.0089(18) 0.0050(18) 0.015(2)
C43 0.039(2) 0.044(2) 0.037(2) 0.0054(18) 0.0081(18) 0.0101(18)
N44 0.054(2) 0.056(2) 0.035(2) 0.0025(18) 0.0094(17) 0.0169(19)
C71 0.036(2) 0.0257(17) 0.0313(18) 0.0025(14) 0.0112(16) 0.0023(14)
C72 0.055(3) 0.038(2) 0.054(3) 0.014(2) 0.027(2) 0.014(2)
C73 0.039(2) 0.030(2) 0.056(3) 0.0089(19) 0.015(2) 0.0042(17)
N74 0.053(2) 0.050(2) 0.073(3) 0.027(2) 0.026(2) 0.0100(19)
P 0.0461(6) 0.0413(6) 0.0338(6) 0.0044(5) 0.0072(5) 0.0041(5)
F1 0.057(2) 0.120(4) 0.126(4) -0.005(3) -0.001(2) 0.022(2)
F2 0.101(3) 0.0552(19) 0.069(2) -0.0097(16) 0.008(2) 0.0054(18)
F3 0.201(5) 0.098(3) 0.077(3) 0.044(2) 0.073(3) 0.053(3)
F4 0.188(5) 0.106(3) 0.075(3) 0.048(3) 0.030(3) -0.015(3)
F5 0.084(2) 0.060(2) 0.089(3) -0.0276(19) 0.005(2) -0.0019(18)
F6 0.058(2) 0.169(5) 0.082(3) -0.038(3) -0.0015(19) 0.042(3)

loop_
_atom_type_symbol
_atom_type_description
_atom_type_scat_dispersion_real
_atom_type_scat_dispersion_imag
_atom_type_scat_source
C C 0.0033 0.0016 'International Tables Vol C Tables 4.2.6.8 and 6.1.1.4'
H H 0.0000 0.0000 'International Tables Vol C Tables 4.2.6.8 and 6.1.1.4'
N N 0.0061 0.0033 'International Tables Vol C Tables 4.2.6.8 and 6.1.1.4'
Ag Ag -0.8971 1.1015 'International Tables Vol C Tables 4.2.6.8 and 6.1.1.4'
P P 0.1023 0.0942 'International Tables Vol C Tables 4.2.6.8 and 6.1.1.4'
F F 0.0171 0.0103 'International Tables Vol C Tables 4.2.6.8 and 6.1.1.4'

loop_
_geom_angle_atom_site_label_1
_geom_angle_atom_site_label_2
_geom_angle_atom_site_label_3
_geom_angle
_geom_angle_site_symmetry_1
_geom_angle_site_symmetry_3
_geom_angle_publ_flag
N44 Ag N4 153.55(14) 2_566 . ?
N44 Ag N1 105.16(15) 2_566 . ?
N4 Ag N1 75.10(12) . . ?
N44 Ag N7 131.46(13) 2_566 . ?
N4 Ag N7 74.52(12) . . ?
N1 Ag N7 73.13(11) . . ?
N44 Ag N74 80.61(17) 2_566 2_556 ?
N4 Ag N74 103.16(15) . 2_556 ?
N1 Ag N74 170.56(13) . 2_556 ?
N7 Ag N74 97.44(13) . 2_556 ?
C2 N1 C11 109.1(3) . . ?
C2 N1 C9 112.5(3) . . ?
C11 N1 C9 113.2(3) . . ?
C2 N1 Ag 100.1(2) . . ?
C11 N1 Ag 110.0(2) . . ?
C9 N1 Ag 111.1(2) . . ?
N1 C2 C3 113.9(3) . . ?
N4 C3 C2 114.5(3) . . ?
C41 N4 C5 106.7(3) . . ?
C41 N4 C3 111.1(3) . . ?
C5 N4 C3 113.2(3) . . ?
C41 N4 Ag 117.6(3) . . ?
C5 N4 Ag 99.3(2) . . ?
C3 N4 Ag 108.5(2) . . ?
N4 C5 C6 115.5(3) . . ?
N7 C6 C5 112.9(3) . . ?
C71 N7 C8 111.7(3) . . ?
C71 N7 C6 112.6(3) . . ?
C8 N7 C6 113.6(3) . . ?
C71 N7 Ag 104.9(2) . . ?
C8 N7 Ag 104.1(2) . . ?
C6 N7 Ag 109.1(2) . . ?
N7 C8 C9 112.6(3) . . ?
N1 C9 C8 114.4(3) . . ?
N1 C11 C11 112.8(4) . 2_666 ?
N4 C41 C42 114.6(4) . . ?
C43 C42 C41 112.8(4) . . ?
N44 C43 C42 177.2(5) . . ?
C43 N44 Ag 164.2(4) . 2_566 ?
N7 C71 C72 115.2(3) . . ?
C73 C72 C71 110.3(4) . . ?
N74 C73 C72 177.4(5) . . ?
C73 N74 Ag 141.5(4) . 2_556 ?
F6 P F4 91.2(3) . . ?
F6 P F3 91.0(2) . . ?
F4 P F3 177.9(3) . . ?
F6 P F5 91.4(2) . . ?
F4 P F5 91.0(2) . . ?
F3 P F5 89.3(2) . . ?
F6 P F1 179.4(3) . . ?
F4 P F1 89.2(2) . . ?
F3 P F1 88.6(2) . . ?
F5 P F1 89.0(2) . . ?
F6 P F2 89.7(2) . . ?
F4 P F2 89.3(2) . . ?
F3 P F2 90.5(2) . . ?
F5 P F2 178.9(2) . . ?
F1 P F2 89.9(2) . . ?

loop_
_geom_bond_atom_site_label_1
_geom_bond_atom_site_label_2
_geom_bond_distance
_geom_bond_site_symmetry_2
_geom_bond_publ_flag
Ag N44 2.262(4) 2_566 ?
Ag N4 2.464(4) . ?
Ag N1 2.476(3) . ?
Ag N7 2.483(3) . ?
Ag N74 2.501(4) 2_556 ?
N1 C2 1.475(5) . ?
N1 C11 1.477(5) . ?
N1 C9 1.478(5) . ?
C2 C3 1.526(6) . ?
C3 N4 1.477(5) . ?
N4 C41 1.476(6) . ?
N4 C5 1.477(5) . ?
C5 C6 1.515(6) . ?
C6 N7 1.477(5) . ?
N7 C71 1.465(5) . ?
N7 C8 1.476(5) . ?
C8 C9 1.539(6) . ?
C11 C11 1.527(8) 2_666 ?
C41 C42 1.511(7) . ?
C42 C43 1.459(6) . ?
C43 N44 1.124(6) . ?
N44 Ag 2.262(4) 2_566 ?
C71 C72 1.552(6) . ?
C72 C73 1.452(6) . ?
C73 N74 1.132(6) . ?
N74 Ag 2.501(4) 2_556 ?
P F6 1.555(3) . ?
P F4 1.556(3) . ?
P F3 1.564(3) . ?
P F5 1.573(3) . ?
P F1 1.581(4) . ?
P F2 1.585(3) . ?

loop_
_geom_torsion_atom_site_label_1
_geom_torsion_atom_site_label_2
_geom_torsion_atom_site_label_3
_geom_torsion_atom_site_label_4
_geom_torsion
_geom_torsion_site_symmetry_1
_geom_torsion_site_symmetry_2
_geom_torsion_site_symmetry_3
_geom_torsion_site_symmetry_4
_geom_torsion_publ_flag
N44 Ag N1 C2 -119.8(3) 2_566 . . . ?
N4 Ag N1 C2 32.8(2) . . . . ?
N7 Ag N1 C2 110.8(3) . . . . ?
N74 Ag N1 C2 113.3(8) 2_556 . . . ?
N44 Ag N1 C11 -5.0(3) 2_566 . . . ?
N4 Ag N1 C11 147.6(3) . . . . ?
N7 Ag N1 C11 -134.4(3) . . . . ?
N74 Ag N1 C11 -131.9(8) 2_556 . . . ?
N44 Ag N1 C9 121.1(3) 2_566 . . . ?
N4 Ag N1 C9 -86.3(3) . . . . ?
N7 Ag N1 C9 -8.3(2) . . . . ?
N74 Ag N1 C9 -5.7(9) 2_556 . . . ?
C11 N1 C2 C3 -172.4(3) . . . . ?
C9 N1 C2 C3 61.1(4) . . . . ?
Ag N1 C2 C3 -56.9(4) . . . . ?
N1 C2 C3 N4 55.7(5) . . . . ?
C2 C3 N4 C41 112.3(4) . . . . ?
C2 C3 N4 C5 -127.6(4) . . . . ?
C2 C3 N4 Ag -18.4(4) . . . . ?
N44 Ag N4 C41 -41.3(5) 2_566 . . . ?
N1 Ag N4 C41 -135.5(3) . . . . ?
N7 Ag N4 C41 148.3(3) . . . . ?
N74 Ag N4 C41 54.1(3) 2_556 . . . ?
N44 Ag N4 C5 -155.7(3) 2_566 . . . ?
N1 Ag N4 C5 110.1(3) . . . . ?
N7 Ag N4 C5 33.8(2) . . . . ?
N74 Ag N4 C5 -60.4(3) 2_556 . . . ?
N44 Ag N4 C3 85.8(4) 2_566 . . . ?
N1 Ag N4 C3 -8.4(2) . . . . ?
N7 Ag N4 C3 -84.6(3) . . . . ?
N74 Ag N4 C3 -178.8(3) 2_556 . . . ?
C41 N4 C5 C6 178.4(3) . . . . ?
C3 N4 C5 C6 55.9(4) . . . . ?
Ag N4 C5 C6 -59.0(4) . . . . ?
N4 C5 C6 N7 54.8(5) . . . . ?
C5 C6 N7 C71 100.6(4) . . . . ?
C5 C6 N7 C8 -131.1(4) . . . . ?
C5 C6 N7 Ag -15.4(4) . . . . ?
N44 Ag N7 C71 54.0(3) 2_566 . . . ?
N4 Ag N7 C71 -131.6(2) . . . . ?
N1 Ag N7 C71 149.6(2) . . . . ?
N74 Ag N7 C71 -30.0(3) 2_556 . . . ?
N44 Ag N7 C8 -63.5(3) 2_566 . . . ?
N4 Ag N7 C8 110.8(2) . . . . ?
N1 Ag N7 C8 32.1(2) . . . . ?
N74 Ag N7 C8 -147.5(2) 2_556 . . . ?
N44 Ag N7 C6 174.9(2) 2_566 . . . ?
N4 Ag N7 C6 -10.8(2) . . . . ?
N1 Ag N7 C6 -89.6(3) . . . . ?
N74 Ag N7 C6 90.9(3) 2_556 . . . ?
C71 N7 C8 C9 -166.7(3) . . . . ?
C6 N7 C8 C9 64.6(4) . . . . ?
Ag N7 C8 C9 -54.0(3) . . . . ?
C2 N1 C9 C8 -128.3(4) . . . . ?
C11 N1 C9 C8 107.4(4) . . . . ?
Ag N1 C9 C8 -17.0(4) . . . . ?
N7 C8 C9 N1 50.7(5) . . . . ?
C2 N1 C11 C11 175.5(4) . . . 2_666 ?
C9 N1 C11 C11 -58.4(5) . . . 2_666 ?
Ag N1 C11 C11 66.5(5) . . . 2_666 ?
C5 N4 C41 C42 172.9(4) . . . . ?
C3 N4 C41 C42 -63.3(5) . . . . ?
Ag N4 C41 C42 62.5(4) . . . . ?
N4 C41 C42 C43 -60.0(5) . . . . ?
C41 C42 C43 N44 2(11) . . . . ?
C42 C43 N44 Ag 180(100) . . . 2_566 ?
C8 N7 C71 C72 -61.4(4) . . . . ?
C6 N7 C71 C72 67.9(5) . . . . ?
Ag N7 C71 C72 -173.6(3) . . . . ?
N7 C71 C72 C73 175.6(4) . . . . ?
C71 C72 C73 N74 -51(11) . . . . ?
C72 C73 N74 Ag 113(11) . . . 2_556 ?
